data_7027462
loop_
_publ_author_name
'Janzen, Michael C.'
'Jenkins, Hilary A.'
'Jennings, Michael C.'
'Rendina, Louis M.'
'Puddephatt, Richard J.'

_publ_section_title
;
 Easy ring expansion and contraction in Pt--Sn bonded metallacycles
;
_journal_issue 11
_journal_name_full 'Journal of the Chemical Society, Dalton Transactions'
_journal_page_first 1713
_journal_paper_doi 10.1039/a902991e
_journal_year 1999
_chemical_formula_sum 'C30 H40 N2 O6 Pt'
_chemical_formula_weight 719.73
_chemical_name_systematic
; 
 ? 
;
_space_group_IT_number 14
_symmetry_cell_setting monoclinic
_symmetry_space_group_name_Hall '-P 2yn'
_symmetry_space_group_name_H-M 'P 1 21/n 1'
_atom_sites_solution_hydrogens geom
_atom_sites_solution_primary direct
_atom_sites_solution_secondary difmap
_audit_creation_method SHELXL-97
_cell_angle_alpha 90.00
_cell_angle_beta 102.624(3)
_cell_angle_gamma 90.00
_cell_formula_units_Z 4
_cell_length_a 10.2375(6)
_cell_length_b 16.0350(10)
_cell_length_c 18.8895(12)
_cell_measurement_temperature 150(2)
_cell_volume 3025.9(3)
_computing_cell_refinement 'Nonius DENZO'
_computing_data_collection 'Nonius COLLECT'
_computing_data_reduction 'Nonius DENZO'
_computing_molecular_graphics 'Bruker SHELXTL'
_computing_publication_material 'Bruker SHELXTL'
_computing_structure_refinement 'SHELXL-97 (Sheldrick, 1997)'
_computing_structure_solution 'SHELXS-97 (Sheldrick, 1990)'
_diffrn_ambient_temperature 150(2)
_diffrn_measured_fraction_theta_full 0.990
_diffrn_measured_fraction_theta_max 0.990
_diffrn_measurement_device_type 'Nonius Kappa CCD'
_diffrn_measurement_method 'phi/omega scans'
_diffrn_radiation_monochromator graphite
_diffrn_radiation_source 'fine-focus sealed tube'
_diffrn_radiation_type MoK\a
_diffrn_radiation_wavelength 0.71073
_diffrn_reflns_av_R_equivalents 0.0560
_diffrn_reflns_av_sigmaI/netI 0.0412
_diffrn_reflns_limit_h_max 10
_diffrn_reflns_limit_h_min 0
_diffrn_reflns_limit_k_max 15
_diffrn_reflns_limit_k_min 0
_diffrn_reflns_limit_l_max 18
_diffrn_reflns_limit_l_min -18
_diffrn_reflns_number 11653
_diffrn_reflns_theta_full 20.64
_diffrn_reflns_theta_max 20.64
_diffrn_reflns_theta_min 4.18
_exptl_absorpt_coefficient_mu 4.680
_exptl_absorpt_correction_T_max 0.7414
_exptl_absorpt_correction_T_min 0.4258
_exptl_absorpt_correction_type none
_exptl_crystal_colour orange
_exptl_crystal_density_diffrn 1.580
_exptl_crystal_density_method 'not measured'
_exptl_crystal_description block
_exptl_crystal_F_000 1440
_exptl_crystal_size_max 0.22
_exptl_crystal_size_mid 0.18
_exptl_crystal_size_min 0.07
_refine_diff_density_max 1.368
_refine_diff_density_min -0.761
_refine_diff_density_rms 0.107
_refine_ls_extinction_method none
_refine_ls_goodness_of_fit_ref 1.125
_refine_ls_hydrogen_treatment mixed
_refine_ls_matrix_type full
_refine_ls_number_parameters 363
_refine_ls_number_reflns 3057
_refine_ls_number_restraints 0
_refine_ls_restrained_S_all 1.125
_refine_ls_R_factor_all 0.0468
_refine_ls_R_factor_gt 0.0390
_refine_ls_shift/su_max 0.003
_refine_ls_shift/su_mean 0.000
_refine_ls_structure_factor_coef Fsqd
_refine_ls_weighting_details 'calc w=1/[\s^2^(Fo^2^)+(0.0254P)^2^+26.2632P] where P=(Fo^2^+2Fc^2^)/3'
_refine_ls_weighting_scheme calc
_refine_ls_wR_factor_gt 0.0959
_refine_ls_wR_factor_ref 0.1003
_reflns_number_gt 2680
_reflns_number_total 3057
_reflns_threshold_expression >2sigma(I)
_cod_data_source_file 902991esup1.cif
_cod_data_source_block 98035
_cod_depositor_comments
;
The following automatic conversions were performed:

'_symmetry_cell_setting' value 'Monoclinic' changed to 'monoclinic'
according to /home/saulius/struct/CIF-dictionaries/cif_core.dic
dictionary named 'cif_core.dic' version 2.4.2 from 2011-04-26.

Automatic conversion script
Id: cif_fix_values 1891 2012-01-12 08:04:46Z andrius 
;
_cod_original_sg_symbol_H-M P2(1)/n
_cod_database_code 7027462

loop_
_symmetry_equiv_pos_as_xyz
'x, y, z'
'-x+1/2, y+1/2, -z+1/2'
'-x, -y, -z'
'x-1/2, -y-1/2, z-1/2'

loop_
_atom_site_label
_atom_site_type_symbol
_atom_site_fract_x
_atom_site_fract_y
_atom_site_fract_z
_atom_site_U_iso_or_equiv
_atom_site_adp_type
_atom_site_occupancy
_atom_site_symmetry_multiplicity
_atom_site_calc_flag
_atom_site_refinement_flags
Pt Pt 0.66099(4) 0.85085(2) 0.75152(2) 0.0400(2) Uani 1 1 d .
N1 N 0.5582(7) 0.9456(5) 0.7971(4) 0.040(2) Uani 1 1 d .
C2 C 0.5821(10) 1.0285(6) 0.7948(5) 0.042(3) Uani 1 1 d .
H2A H 0.6474 1.0478 0.7699 0.050 Uiso 1 1 calc R
C3 C 0.5149(10) 1.0851(6) 0.8274(5) 0.042(3) Uani 1 1 d .
H3A H 0.5344 1.1428 0.8245 0.051 Uiso 1 1 calc R
C4 C 0.4190(9) 1.0604(6) 0.8645(5) 0.036(2) Uani 1 1 d .
C5 C 0.3985(9) 0.9755(6) 0.8671(5) 0.038(3) Uani 1 1 d .
H5A H 0.3340 0.9551 0.8921 0.045 Uiso 1 1 calc R
C6 C 0.4691(9) 0.9195(6) 0.8345(5) 0.036(2) Uani 1 1 d .
C7 C 0.4568(10) 0.8271(6) 0.8391(5) 0.037(3) Uani 1 1 d .
C8 C 0.3634(10) 0.7885(6) 0.8706(5) 0.042(3) Uani 1 1 d .
H8A H 0.3045 0.8213 0.8915 0.050 Uiso 1 1 calc R
C9 C 0.3544(10) 0.7010(6) 0.8720(5) 0.043(3) Uani 1 1 d .
C10 C 0.4457(11) 0.6574(6) 0.8434(6) 0.045(3) Uani 1 1 d .
H10A H 0.4444 0.5982 0.8441 0.054 Uiso 1 1 calc R
C11 C 0.5391(11) 0.6979(7) 0.8136(6) 0.048(3) Uani 1 1 d .
H11A H 0.6021 0.6658 0.7950 0.058 Uiso 1 1 calc R
N12 N 0.5440(8) 0.7814(5) 0.8099(4) 0.043(2) Uani 1 1 d .
C13 C 0.3398(10) 1.1205(6) 0.9006(6) 0.046(3) Uani 1 1 d .
C14 C 0.3765(17) 1.2114(8) 0.8880(10) 0.112(6) Uani 1 1 d .
H14A H 0.4671 1.2231 0.9160 0.168 Uiso 1 1 calc R
H14B H 0.3127 1.2488 0.9038 0.168 Uiso 1 1 calc R
H14C H 0.3730 1.2202 0.8363 0.168 Uiso 1 1 calc R
C15 C 0.1926(12) 1.1100(8) 0.8648(7) 0.073(4) Uani 1 1 d .
H15A H 0.1657 1.0521 0.8699 0.109 Uiso 1 1 calc R
H15B H 0.1785 1.1241 0.8132 0.109 Uiso 1 1 calc R
H15C H 0.1387 1.1471 0.8882 0.109 Uiso 1 1 calc R
C16 C 0.3594(15) 1.1005(9) 0.9792(6) 0.087(5) Uani 1 1 d .
H16A H 0.3418 1.0411 0.9851 0.130 Uiso 1 1 calc R
H16B H 0.2975 1.1339 1.0005 0.130 Uiso 1 1 calc R
H16C H 0.4517 1.1134 1.0038 0.130 Uiso 1 1 calc R
C17 C 0.2458(12) 0.6598(6) 0.9041(6) 0.056(3) Uani 1 1 d .
C18 C 0.1090(12) 0.6882(8) 0.8606(7) 0.068(3) Uani 1 1 d .
H18A H 0.1031 0.7491 0.8624 0.102 Uiso 1 1 calc R
H18B H 0.0383 0.6635 0.8815 0.102 Uiso 1 1 calc R
H18C H 0.0978 0.6701 0.8101 0.102 Uiso 1 1 calc R
C19 C 0.2628(14) 0.6848(8) 0.9833(7) 0.076(4) Uani 1 1 d .
H19A H 0.2581 0.7456 0.9869 0.114 Uiso 1 1 calc R
H19B H 0.3499 0.6653 1.0108 0.114 Uiso 1 1 calc R
H19C H 0.1914 0.6595 1.0032 0.114 Uiso 1 1 calc R
C20 C 0.2503(13) 0.5640(7) 0.9000(8) 0.078(4) Uani 1 1 d .
H20A H 0.2384 0.5467 0.8492 0.117 Uiso 1 1 calc R
H20B H 0.1785 0.5403 0.9205 0.117 Uiso 1 1 calc R
H20C H 0.3370 0.5440 0.9276 0.117 Uiso 1 1 calc R
C21 C 0.8218(11) 0.8632(6) 0.8403(6) 0.043(3) Uani 1 1 d .
C22 C 0.9121(11) 0.8723(6) 0.8902(6) 0.046(3) Uani 1 1 d .
C23 C 1.0300(11) 0.8897(6) 0.9456(6) 0.045(3) Uani 1 1 d .
O24 O 1.1427(8) 0.8973(5) 0.9338(4) 0.0546(19) Uani 1 1 d .
O25 O 1.0066(7) 0.8958(5) 1.0115(4) 0.057(2) Uani 1 1 d .
C26 C 1.1214(11) 0.9150(8) 1.0688(6) 0.060(3) Uani 1 1 d .
H26A H 1.0925 0.9226 1.1145 0.090 Uiso 1 1 calc R
H26B H 1.1635 0.9664 1.0567 0.090 Uiso 1 1 calc R
H26C H 1.1859 0.8691 1.0738 0.090 Uiso 1 1 calc R
C27 C 0.4967(10) 0.8333(7) 0.6640(6) 0.054(3) Uani 1 1 d .
H27A H 0.5286 0.8282 0.6189 0.082 Uiso 1 1 calc R
H27B H 0.4361 0.8812 0.6606 0.082 Uiso 1 1 calc R
H27C H 0.4489 0.7823 0.6719 0.082 Uiso 1 1 calc R
C28 C 0.7520(12) 0.7506(7) 0.7127(6) 0.065(3) Uani 1 1 d .
H28A H 0.7890 0.7687 0.6715 0.097 Uiso 1 1 calc R
H28B H 0.6858 0.7065 0.6969 0.097 Uiso 1 1 calc R
H28C H 0.8243 0.7292 0.7513 0.097 Uiso 1 1 calc R
C30 C 0.7074(16) 1.1509(9) 0.5175(7) 0.097(5) Uani 1 1 d .
H30A H 0.6335 1.1862 0.4925 0.146 Uiso 1 1 calc R
H30B H 0.7533 1.1267 0.4820 0.146 Uiso 1 1 calc R
H30C H 0.7708 1.1846 0.5524 0.146 Uiso 1 1 calc R
O31 O 0.6551(9) 1.0843(6) 0.5557(5) 0.079(3) Uani 1 1 d .
C32 C 0.7450(15) 1.0265(7) 0.5902(6) 0.057(3) Uani 1 1 d .
O33 O 0.8593(9) 1.0252(5) 0.5846(4) 0.069(2) Uani 1 1 d .
C34 C 0.6799(12) 0.9685(7) 0.6308(6) 0.054(3) Uani 1 1 d .
H34A H 0.5865 0.9592 0.6147 0.065 Uiso 1 1 calc R
C35 C 0.7453(9) 0.9273(6) 0.6899(6) 0.040(3) Uani 1 1 d .
C36 C 0.8916(11) 0.9478(8) 0.7186(6) 0.049(3) Uani 1 1 d .
O37 O 0.9262(7) 1.0117(5) 0.7508(4) 0.057(2) Uani 1 1 d .
O38 O 0.9739(7) 0.8867(5) 0.7062(4) 0.056(2) Uani 1 1 d .
C39 C 1.1141(10) 0.9024(7) 0.7379(7) 0.064(3) Uani 1 1 d .
H39A H 1.1683 0.8562 0.7262 0.096 Uiso 1 1 calc R
H39B H 1.1267 0.9071 0.7907 0.096 Uiso 1 1 calc R
H39C H 1.1418 0.9544 0.7183 0.096 Uiso 1 1 calc R

loop_
_atom_site_aniso_label
_atom_site_aniso_U_11
_atom_site_aniso_U_22
_atom_site_aniso_U_33
_atom_site_aniso_U_23
_atom_site_aniso_U_13
_atom_site_aniso_U_12
Pt 0.0413(3) 0.0387(3) 0.0395(3) -0.0047(2) 0.0080(2) 0.0003(2)
N1 0.030(5) 0.047(6) 0.041(5) -0.002(4) 0.008(4) -0.002(4)
C2 0.042(6) 0.039(7) 0.047(7) -0.002(5) 0.016(5) -0.011(5)
C3 0.056(7) 0.026(6) 0.043(6) 0.000(5) 0.006(6) 0.002(5)
C4 0.040(6) 0.027(6) 0.040(6) -0.001(5) 0.006(5) -0.001(5)
C5 0.033(6) 0.045(7) 0.034(6) 0.000(5) 0.007(5) 0.002(5)
C6 0.024(5) 0.045(7) 0.039(6) -0.001(5) 0.003(5) -0.002(5)
C7 0.045(6) 0.037(6) 0.027(6) -0.001(5) 0.000(5) 0.006(5)
C8 0.052(7) 0.033(7) 0.042(7) 0.003(5) 0.012(5) 0.004(5)
C9 0.043(7) 0.042(7) 0.042(7) 0.005(5) 0.005(5) 0.000(6)
C10 0.053(7) 0.027(6) 0.053(7) 0.000(5) 0.009(6) 0.008(6)
C11 0.050(7) 0.037(7) 0.056(8) 0.002(6) 0.009(6) 0.014(6)
N12 0.038(5) 0.043(6) 0.043(5) -0.003(4) -0.004(4) 0.006(4)
C13 0.049(7) 0.032(6) 0.057(7) -0.009(5) 0.013(6) -0.003(5)
C14 0.137(14) 0.041(8) 0.189(18) -0.020(9) 0.102(13) -0.004(8)
C15 0.071(9) 0.073(9) 0.073(9) -0.001(7) 0.010(7) 0.027(7)
C16 0.121(12) 0.090(10) 0.044(8) -0.011(7) 0.007(8) 0.050(9)
C17 0.068(8) 0.035(7) 0.066(8) -0.002(6) 0.017(7) -0.001(6)
C18 0.064(8) 0.061(8) 0.082(9) 0.002(7) 0.020(7) -0.007(7)
C19 0.099(10) 0.061(8) 0.071(9) -0.004(7) 0.025(8) -0.023(8)
C20 0.090(10) 0.046(8) 0.105(11) -0.006(7) 0.038(8) -0.008(7)
C21 0.035(6) 0.044(7) 0.049(7) -0.003(5) 0.005(6) 0.013(5)
C22 0.041(7) 0.046(7) 0.049(7) -0.004(6) 0.005(7) 0.003(5)
C23 0.048(8) 0.043(7) 0.043(8) -0.004(5) 0.013(6) 0.001(5)
O24 0.051(5) 0.062(5) 0.052(5) -0.009(4) 0.011(4) -0.002(4)
O25 0.052(5) 0.080(6) 0.039(5) -0.003(4) 0.006(4) 0.003(4)
C26 0.058(8) 0.076(9) 0.041(7) -0.003(6) 0.000(6) 0.002(6)
C27 0.047(7) 0.059(7) 0.049(7) -0.008(6) -0.009(5) -0.014(6)
C28 0.085(9) 0.052(7) 0.059(8) -0.013(6) 0.020(7) 0.010(7)
C30 0.125(13) 0.084(10) 0.068(10) 0.038(8) -0.012(9) -0.033(9)
O31 0.084(6) 0.078(6) 0.068(6) 0.027(5) 0.004(5) -0.006(5)
C32 0.072(9) 0.055(8) 0.042(7) -0.004(6) 0.008(7) -0.010(8)
O33 0.070(6) 0.077(6) 0.060(6) 0.002(4) 0.019(5) -0.012(5)
C34 0.061(8) 0.055(7) 0.045(7) -0.005(6) 0.010(6) -0.019(6)
C35 0.031(6) 0.046(6) 0.044(7) -0.021(6) 0.011(5) -0.007(5)
C36 0.045(7) 0.042(7) 0.050(7) 0.009(6) -0.005(6) -0.006(6)
O37 0.067(5) 0.047(5) 0.055(5) 0.000(4) 0.006(4) -0.018(4)
O38 0.045(5) 0.060(5) 0.062(5) -0.007(4) 0.014(4) 0.001(4)
C39 0.037(7) 0.062(8) 0.091(10) 0.013(7) 0.009(6) -0.013(6)

loop_
_atom_type_symbol
_atom_type_description
_atom_type_scat_dispersion_real
_atom_type_scat_dispersion_imag
_atom_type_scat_source
C C 0.0033 0.0016 'International Tables Vol C Tables 4.2.6.8 and 6.1.1.4'
H H 0.0000 0.0000 'International Tables Vol C Tables 4.2.6.8 and 6.1.1.4'
N N 0.0061 0.0033 'International Tables Vol C Tables 4.2.6.8 and 6.1.1.4'
O O 0.0106 0.0060 'International Tables Vol C Tables 4.2.6.8 and 6.1.1.4'
Pt Pt -1.7033 8.3905 'International Tables Vol C Tables 4.2.6.8 and 6.1.1.4'

loop_
_geom_angle_atom_site_label_1
_geom_angle_atom_site_label_2
_geom_angle_atom_site_label_3
_geom_angle
C35 Pt C28 89.1(4)
C35 Pt C21 92.5(4)
C28 Pt C21 91.2(4)
C35 Pt C27 89.9(4)
C28 Pt C27 87.8(5)
C21 Pt C27 177.4(4)
C35 Pt N12 170.8(4)
C28 Pt N12 97.2(4)
C21 Pt N12 93.9(4)
C27 Pt N12 83.8(4)
C35 Pt N1 96.4(3)
C28 Pt N1 174.5(4)
C21 Pt N1 88.9(3)
C27 Pt N1 91.8(4)
N12 Pt N1 77.3(3)
C6 N1 C2 118.2(8)
C6 N1 Pt 116.3(7)
C2 N1 Pt 125.3(6)
N1 C2 C3 121.8(9)
C2 C3 C4 121.5(9)
C5 C4 C3 115.5(9)
C5 C4 C13 120.7(9)
C3 C4 C13 123.8(9)
C6 C5 C4 121.8(9)
N1 C6 C5 121.1(9)
N1 C6 C7 114.7(9)
C5 C6 C7 124.1(9)
N12 C7 C8 120.7(9)
N12 C7 C6 116.1(9)
C8 C7 C6 123.2(9)
C7 C8 C9 120.8(10)
C10 C9 C8 116.7(10)
C10 C9 C17 123.7(9)
C8 C9 C17 119.6(10)
C9 C10 C11 121.1(10)
N12 C11 C10 122.0(10)
C11 N12 C7 118.7(9)
C11 N12 Pt 125.8(7)
C7 N12 Pt 115.1(7)
C16 C13 C4 110.1(9)
C16 C13 C15 108.9(10)
C4 C13 C15 107.9(9)
C16 C13 C14 111.9(11)
C4 C13 C14 111.2(9)
C15 C13 C14 106.8(11)
C19 C17 C9 109.9(9)
C19 C17 C18 110.1(10)
C9 C17 C18 108.6(9)
C19 C17 C20 108.3(10)
C9 C17 C20 112.3(9)
C18 C17 C20 107.7(10)
C22 C21 Pt 178.3(9)
C21 C22 C23 173.0(12)
O24 C23 O25 122.3(10)
O24 C23 C22 123.9(10)
O25 C23 C22 113.8(10)
C23 O25 C26 115.8(9)
C32 O31 C30 116.8(10)
O33 C32 O31 122.7(11)
O33 C32 C34 127.1(12)
O31 C32 C34 110.2(12)
C35 C34 C32 123.4(11)
C34 C35 C36 117.7(9)
C34 C35 Pt 125.6(8)
C36 C35 Pt 116.2(7)
O37 C36 O38 125.5(10)
O37 C36 C35 121.6(10)
O38 C36 C35 112.8(9)
C36 O38 C39 113.7(9)

loop_
_geom_bond_atom_site_label_1
_geom_bond_atom_site_label_2
_geom_bond_distance
Pt C35 2.010(10)
Pt C28 2.071(10)
Pt C21 2.086(12)
Pt C27 2.103(10)
Pt N12 2.114(9)
Pt N1 2.134(8)
N1 C6 1.337(12)
N1 C2 1.353(12)
C2 C3 1.364(13)
C3 C4 1.383(13)
C4 C5 1.380(13)
C4 C13 1.513(14)
C5 C6 1.380(13)
C6 C7 1.491(14)
C7 N12 1.363(12)
C7 C8 1.378(13)
C8 C9 1.407(14)
C9 C10 1.368(14)
C9 C17 1.528(15)
C10 C11 1.375(14)
C11 N12 1.342(13)
C13 C16 1.490(15)
C13 C15 1.520(15)
C13 C14 1.536(16)
C17 C19 1.522(16)
C17 C18 1.530(16)
C17 C20 1.539(15)
C21 C22 1.178(14)
C22 C23 1.440(16)
C23 O24 1.229(12)
C23 O25 1.323(12)
O25 C26 1.445(12)
C30 O31 1.455(14)
O31 C32 1.366(14)
C32 O33 1.197(13)
C32 C34 1.457(16)
C34 C35 1.343(14)
C35 C36 1.513(14)
C36 O37 1.205(12)
C36 O38 1.346(13)
O38 C39 1.451(12)
